data_4343054
loop_
_publ_author_name
'Daigle, Maxime'
'Bi, Wenhua'
'L\'egar\'e, Marc-Andr\'e'
'Morin, Jean-Fran\,cois'
'Fontaine, Fr\'ed\'eric-Georges'

_publ_section_title
;
 Synthesis of Carboxylate Cp*Zr(IV) Species: Toward the Formation of Novel
 Metallocavitands.
;
_journal_issue 11
_journal_name_full 'Inorganic chemistry'
_journal_page_first 5547
_journal_page_last 5555
_journal_paper_doi 10.1021/acs.inorgchem.5b00634
_journal_volume 54
_journal_year 2015
_chemical_compound_source 'Synthesized by the authors. See text'
_chemical_formula_moiety 'C27 H35 Cl O2 Zr'
_chemical_formula_sum 'C27 H35 Cl O2 Zr'
_chemical_formula_weight 518.22
_chemical_name_systematic
; 
 ? 
;
_space_group_IT_number 14
_symmetry_cell_setting monoclinic
_symmetry_space_group_name_Hall '-P 2ybc'
_symmetry_space_group_name_H-M 'P 1 21/c 1'
_atom_sites_solution_hydrogens geom
_atom_sites_solution_primary direct
_atom_sites_solution_secondary difmap
_audit_creation_method SHELXL-97
_cell_angle_alpha 90
_cell_angle_beta 112.570(2)
_cell_angle_gamma 90
_cell_formula_units_Z 4
_cell_length_a 15.0556(7)
_cell_length_b 9.8671(5)
_cell_length_c 17.9498(9)
_cell_measurement_reflns_used 34290
_cell_measurement_temperature 150
_cell_measurement_theta_max 69.20
_cell_measurement_theta_min 2.67
_cell_volume 2462.3(2)
_computing_cell_refinement 'SAINT V7.68A(Bruker AXS, 2009)'
_computing_data_collection 'APEX2  (Bruker AXS, 2009)'
_computing_data_reduction 'SAINT V7.68A(Bruker AXS, 2009)'
_computing_molecular_graphics 'SHELXTL  (Bruker AXS, 2003)'
_computing_publication_material 'UdMX (Maris, 2004)'
_computing_structure_refinement 'SHELXL97 (Sheldrick, 2008)'
_computing_structure_solution 'SHELXS97 (Sheldrick, 2008)'
_diffrn_ambient_temperature 150
_diffrn_detector_area_resol_mean 8.3
_diffrn_measured_fraction_theta_full 0.987
_diffrn_measured_fraction_theta_max 0.987
_diffrn_measurement_device_type 'Bruker Microstar'
_diffrn_measurement_method \w
_diffrn_radiation_monochromator 'Helios optics'
_diffrn_radiation_source 'Rotating Anode'
_diffrn_radiation_type CuK\a
_diffrn_radiation_wavelength 1.54178
_diffrn_reflns_av_R_equivalents 0.057
_diffrn_reflns_av_sigmaI/netI 0.0298
_diffrn_reflns_limit_h_max 18
_diffrn_reflns_limit_h_min -18
_diffrn_reflns_limit_k_max 10
_diffrn_reflns_limit_k_min -11
_diffrn_reflns_limit_l_max 21
_diffrn_reflns_limit_l_min -21
_diffrn_reflns_number 45592
_diffrn_reflns_theta_full 69.54
_diffrn_reflns_theta_max 69.54
_diffrn_reflns_theta_min 3.18
_exptl_absorpt_coefficient_mu 4.808
_exptl_absorpt_correction_T_max 0.6807
_exptl_absorpt_correction_T_min 0.5173
_exptl_absorpt_correction_type multi-scan
_exptl_absorpt_process_details 'Sadabs (Sheldrick, 2008)'
_exptl_crystal_colour Colorless
_exptl_crystal_density_diffrn 1.398
_exptl_crystal_density_method 'not measured'
_exptl_crystal_description Block
_exptl_crystal_F_000 1080
_exptl_crystal_size_max 0.10
_exptl_crystal_size_mid 0.10
_exptl_crystal_size_min 0.08
_refine_diff_density_max 1.358
_refine_diff_density_min -1.172
_refine_diff_density_rms 0.143
_refine_ls_extinction_method none
_refine_ls_goodness_of_fit_ref 1.078
_refine_ls_hydrogen_treatment constr
_refine_ls_matrix_type full
_refine_ls_number_parameters 310
_refine_ls_number_reflns 4565
_refine_ls_number_restraints 354
_refine_ls_restrained_S_all 1.081
_refine_ls_R_factor_all 0.0771
_refine_ls_R_factor_gt 0.0757
_refine_ls_shift/su_max 0.000
_refine_ls_shift/su_mean 0.000
_refine_ls_structure_factor_coef Fsqd
_refine_ls_weighting_details 'calc w=1/[\s^2^(Fo^2^)+(0.0967P)^2^+20.1757P] where P=(Fo^2^+2Fc^2^)/3'
_refine_ls_weighting_scheme calc
_refine_ls_wR_factor_gt 0.2042
_refine_ls_wR_factor_ref 0.2052
_reflns_number_gt 4395
_reflns_number_total 4565
_reflns_threshold_expression I>2\s(I)
_cod_data_source_file ic5b00634_si_002.cif
_cod_data_source_block fred36(1)
_cod_depositor_comments
;
The following automatic conversions were performed:

'_symmetry_cell_setting' value 'Monoclinic' changed to 'monoclinic'
according to
/usr/data/users/saulius/crontab/automatic-downloads/rss-feeds/ACS/lib/dictionaries/cif_core.dic
dictionary named 'cif_core.dic' version 2.4.2 from 2011-04-26.

Automatic conversion script
Id: cif_fix_values 3271 2015-04-21 07:52:19Z andrius 

 Adding full bibliography for 4343054--4343060.cif.
;
_cod_original_sg_symbol_H-M P21/c
_cod_database_code 4343054

loop_
_symmetry_equiv_pos_as_xyz
'x, y, z'
'-x, y+1/2, -z+1/2'
'-x, -y, -z'
'x, -y-1/2, z-1/2'

loop_
_atom_site_label
_atom_site_type_symbol
_atom_site_fract_x
_atom_site_fract_y
_atom_site_fract_z
_atom_site_U_iso_or_equiv
_atom_site_adp_type
_atom_site_occupancy
_atom_site_symmetry_multiplicity
_atom_site_calc_flag
_atom_site_refinement_flags
_atom_site_disorder_assembly
_atom_site_disorder_group
C1 C 0.1790(5) 0.0436(7) 0.6660(4) 0.0344(13) Uani 1 1 d U A .
C2 C 0.2459(5) 0.0941(6) 0.6354(4) 0.0328(13) Uani 1 1 d U A .
C3 C 0.3371(5) 0.0411(6) 0.6820(4) 0.0329(13) Uani 1 1 d U A .
C4 C 0.3275(5) -0.0421(6) 0.7424(4) 0.0319(12) Uani 1 1 d U A .
C5 C 0.2292(5) -0.0445(7) 0.7310(4) 0.0342(13) Uani 1 1 d U A .
C6 C 0.0719(5) 0.0634(9) 0.6279(6) 0.057(2) Uani 1 1 d U . .
H6A H 0.0571 0.1603 0.6268 0.085 Uiso 1 1 calc R . .
H6B H 0.0414 0.0151 0.6595 0.085 Uiso 1 1 calc R . .
H6C H 0.0475 0.0279 0.5727 0.085 Uiso 1 1 calc R . .
C7 C 0.2229(7) 0.1772(8) 0.5603(4) 0.053(2) Uani 1 1 d U . .
H7A H 0.2257 0.1196 0.5168 0.079 Uiso 1 1 calc R . .
H7B H 0.2699 0.2508 0.5707 0.079 Uiso 1 1 calc R . .
H7C H 0.1582 0.2156 0.5444 0.079 Uiso 1 1 calc R . .
C8 C 0.4250(6) 0.0594(8) 0.6636(5) 0.0514(19) Uani 1 1 d U . .
H8A H 0.4812 0.0250 0.7087 0.077 Uiso 1 1 calc R . .
H8B H 0.4340 0.1560 0.6557 0.077 Uiso 1 1 calc R . .
H8C H 0.4175 0.0094 0.6144 0.077 Uiso 1 1 calc R . .
C9 C 0.4052(6) -0.1313(8) 0.7998(5) 0.054(2) Uani 1 1 d U . .
H9A H 0.4669 -0.1093 0.7963 0.081 Uiso 1 1 calc R . .
H9B H 0.3894 -0.2266 0.7853 0.081 Uiso 1 1 calc R . .
H9C H 0.4095 -0.1159 0.8550 0.081 Uiso 1 1 calc R . .
C10 C 0.1848(3) -0.1504(4) 0.7631(2) 0.058(2) Uani 1 1 d U . .
H10A H 0.1530 -0.1084 0.7958 0.087 Uiso 1 1 calc R . .
H10B H 0.2345 -0.2131 0.7966 0.087 Uiso 1 1 calc R . .
H10C H 0.1372 -0.2003 0.7182 0.087 Uiso 1 1 calc R . .
C11 C 0.2445(3) 0.1423(4) 0.8977(2) 0.047(3) Uani 0.50 1 d PRU A 1
C12 C 0.1700(3) 0.2297(4) 0.8488(2) 0.035(2) Uani 0.50 1 d PRU A 1
C13 C 0.2107(3) 0.3594(4) 0.8486(2) 0.029(2) Uani 0.50 1 d PRU A 1
C14 C 0.3104(3) 0.3523(4) 0.8974(2) 0.041(2) Uani 0.50 1 d PRU A 1
C15 C 0.3313(3) 0.2181(4) 0.9277(2) 0.045(3) Uani 0.50 1 d PRU A 1
C16 C 0.2335(3) -0.0052(4) 0.9147(2) 0.100(6) Uani 0.50 1 d PRU A 1
H16A H 0.2731 -0.0608 0.8943 0.151 Uiso 0.50 1 calc PR B 1
H16B H 0.1659 -0.0317 0.8879 0.151 Uiso 0.50 1 calc PR C 1
H16C H 0.2542 -0.0187 0.9730 0.151 Uiso 0.50 1 calc PR D 1
C17 C 0.0658(3) 0.1913(4) 0.8047(2) 0.060(4) Uani 0.50 1 d PRU A 1
H17A H 0.0254 0.2483 0.8237 0.090 Uiso 0.50 1 calc PR E 1
H17B H 0.0567 0.0959 0.8153 0.090 Uiso 0.50 1 calc PR F 1
H17C H 0.0475 0.2049 0.7467 0.090 Uiso 0.50 1 calc PR G 1
C18 C 0.1574(3) 0.4832(4) 0.8043(2) 0.051(3) Uani 0.50 1 d PRU A 1
H18A H 0.1164 0.4584 0.7489 0.076 Uiso 0.50 1 calc PR H 1
H18B H 0.2037 0.5524 0.8035 0.076 Uiso 0.50 1 calc PR I 1
H18C H 0.1174 0.5192 0.8319 0.076 Uiso 0.50 1 calc PR J 1
C19 C 0.3817(3) 0.4671(4) 0.9140(2) 0.058(4) Uani 0.50 1 d PRU A 1
H19A H 0.4428 0.4401 0.9566 0.087 Uiso 0.50 1 calc PR K 1
H19B H 0.3564 0.5471 0.9316 0.087 Uiso 0.50 1 calc PR L 1
H19C H 0.3923 0.4887 0.8648 0.087 Uiso 0.50 1 calc PR M 1
C20 C 0.4287(3) 0.1653(4) 0.9823(2) 0.087(5) Uani 0.50 1 d PRU A 1
H20A H 0.4787 0.2289 0.9823 0.130 Uiso 0.50 1 calc PR N 1
H20B H 0.4400 0.0768 0.9627 0.130 Uiso 0.50 1 calc PR O 1
H20C H 0.4308 0.1558 1.0372 0.130 Uiso 0.50 1 calc PR P 1
C21 C 0.3620(3) 0.2746(4) 0.9291(2) 0.052(3) Uani 0.50 1 d PRU A 2
C22 C 0.3133(3) 0.1511(4) 0.9282(2) 0.050(3) Uani 0.50 1 d PRU A 2
C23 C 0.2138(3) 0.1717(4) 0.8824(2) 0.054(3) Uani 0.50 1 d PRU A 2
C24 C 0.2010(3) 0.3080(4) 0.8549(2) 0.052(3) Uani 0.50 1 d PRU A 2
C25 C 0.2926(3) 0.3716(4) 0.8837(2) 0.052(3) Uani 0.50 1 d PRU A 2
C26 C 0.4688(3) 0.2987(4) 0.9708(2) 0.107(7) Uani 0.50 1 d PRU A 2
H26A H 0.4997 0.2171 1.0006 0.160 Uiso 0.50 1 calc PR Q 2
H26B H 0.4802 0.3749 1.0084 0.160 Uiso 0.50 1 calc PR R 2
H26C H 0.4959 0.3198 0.9305 0.160 Uiso 0.50 1 calc PR S 2
C27 C 0.3592(3) 0.0207(4) 0.9689(2) 0.089(6) Uani 0.50 1 d PRU A 2
H27A H 0.3105 -0.0511 0.9549 0.133 Uiso 0.50 1 calc PR T 2
H27B H 0.3864 0.0337 1.0275 0.133 Uiso 0.50 1 calc PR U 2
H27C H 0.4105 -0.0051 0.9507 0.133 Uiso 0.50 1 calc PR V 2
C28 C 0.1354(3) 0.0670(4) 0.8658(2) 0.096(6) Uani 0.50 1 d PRU A 2
H28A H 0.0949 0.0905 0.8956 0.145 Uiso 0.50 1 calc PR W 2
H28B H 0.1644 -0.0223 0.8831 0.145 Uiso 0.50 1 calc PR X 2
H28C H 0.0959 0.0650 0.8078 0.145 Uiso 0.50 1 calc PR Y 2
C29 C 0.1066(3) 0.3737(4) 0.8039(2) 0.090(5) Uani 0.50 1 d PRU A 2
H29A H 0.0535 0.3130 0.8000 0.135 Uiso 0.50 1 calc PR Z 2
H29B H 0.1053 0.3914 0.7498 0.135 Uiso 0.50 1 calc PR A 2
H29C H 0.0998 0.4593 0.8289 0.135 Uiso 0.50 1 calc PR B 2
C30 C 0.3127(3) 0.5169(4) 0.8689(2) 0.090(6) Uani 0.50 1 d PRU A 2
H30A H 0.2618 0.5496 0.8193 0.136 Uiso 0.50 1 calc PR C 2
H30B H 0.3748 0.5222 0.8632 0.136 Uiso 0.50 1 calc PR D 2
H30C H 0.3146 0.5731 0.9144 0.136 Uiso 0.50 1 calc PR E 2
C31 C 0.2383(5) 0.4146(6) 0.6802(4) 0.0320(12) Uani 1 1 d U . .
C32 C 0.2108(5) 0.5391(6) 0.6295(4) 0.0334(13) Uani 1 1 d U . .
C33 C 0.1136(5) 0.5689(7) 0.5867(4) 0.0404(15) Uani 1 1 d U . .
H33 H 0.0653 0.5097 0.5896 0.048 Uiso 1 1 calc R . .
C34 C 0.0884(6) 0.6843(8) 0.5405(5) 0.0493(17) Uani 1 1 d U . .
H34 H 0.0226 0.7062 0.5121 0.059 Uiso 1 1 calc R . .
C35 C 0.1590(6) 0.7678(8) 0.5357(5) 0.0469(16) Uani 1 1 d U . .
H35 H 0.1412 0.8462 0.5025 0.056 Uiso 1 1 calc R . .
C36 C 0.2545(5) 0.7404(7) 0.5777(4) 0.0420(15) Uani 1 1 d U . .
H36 H 0.3023 0.8006 0.5748 0.050 Uiso 1 1 calc R . .
C37 C 0.2810(5) 0.6236(7) 0.6249(4) 0.0366(14) Uani 1 1 d U . .
H37 H 0.3470 0.6027 0.6535 0.044 Uiso 1 1 calc R . .
Cl1 Cl 0.47042(12) 0.20175(18) 0.83410(11) 0.0453(4) Uani 1 1 d . A .
O1 O 0.3258(3) 0.3849(5) 0.7190(3) 0.0367(10) Uani 1 1 d U A .
O2 O 0.1751(3) 0.3350(4) 0.6858(3) 0.0325(9) Uani 1 1 d U A .
Zr1 Zr 0.29095(3) 0.19813(5) 0.77518(3) 0.0277(2) Uani 1 1 d . . .

loop_
_atom_site_aniso_label
_atom_site_aniso_U_11
_atom_site_aniso_U_22
_atom_site_aniso_U_33
_atom_site_aniso_U_23
_atom_site_aniso_U_13
_atom_site_aniso_U_12
C1 0.032(3) 0.031(3) 0.037(3) -0.004(2) 0.009(2) 0.002(2)
C2 0.038(3) 0.029(3) 0.030(3) -0.004(2) 0.011(2) -0.002(2)
C3 0.033(3) 0.028(3) 0.039(3) -0.007(2) 0.015(2) 0.002(2)
C4 0.034(3) 0.026(3) 0.033(3) -0.005(2) 0.010(2) 0.002(2)
C5 0.038(3) 0.027(3) 0.037(3) -0.005(2) 0.014(2) -0.002(2)
C6 0.031(4) 0.045(4) 0.075(5) -0.006(4) 0.000(4) -0.002(3)
C7 0.082(6) 0.041(4) 0.033(4) 0.000(3) 0.018(4) 0.000(4)
C8 0.048(4) 0.048(4) 0.069(5) -0.019(4) 0.034(4) -0.012(3)
C9 0.053(4) 0.040(4) 0.051(4) 0.003(3) -0.001(4) 0.009(3)
C10 0.077(6) 0.042(4) 0.072(5) -0.007(4) 0.047(5) -0.019(4)
C11 0.073(5) 0.034(5) 0.045(5) 0.003(4) 0.034(4) 0.016(5)
C12 0.046(5) 0.030(5) 0.040(4) 0.000(4) 0.029(4) -0.008(4)
C13 0.041(4) 0.026(4) 0.033(4) 0.013(4) 0.029(3) 0.001(4)
C14 0.047(4) 0.042(4) 0.040(4) -0.005(4) 0.025(4) 0.012(4)
C15 0.063(5) 0.041(5) 0.035(4) 0.006(5) 0.024(4) 0.017(5)
C16 0.140(13) 0.057(10) 0.087(11) 0.023(9) 0.025(11) -0.012(10)
C17 0.040(7) 0.080(11) 0.078(10) -0.040(8) 0.043(7) -0.029(7)
C18 0.062(8) 0.041(7) 0.052(7) 0.002(6) 0.026(7) 0.023(6)
C19 0.051(7) 0.068(8) 0.062(8) -0.035(7) 0.030(6) -0.017(7)
C20 0.087(9) 0.086(9) 0.060(8) 0.003(8) -0.002(8) 0.029(8)
C21 0.065(5) 0.054(5) 0.043(4) 0.000(5) 0.026(4) 0.009(5)
C22 0.064(5) 0.051(5) 0.047(5) 0.005(5) 0.033(4) 0.012(5)
C23 0.061(5) 0.053(5) 0.054(5) 0.000(5) 0.029(4) 0.005(5)
C24 0.057(5) 0.053(5) 0.049(4) 0.001(4) 0.022(4) 0.018(4)
C25 0.062(5) 0.049(5) 0.049(5) -0.004(4) 0.024(4) 0.004(4)
C26 0.096(12) 0.101(12) 0.083(11) -0.025(10) -0.010(10) 0.008(11)
C27 0.118(14) 0.080(12) 0.068(11) 0.024(10) 0.036(10) 0.027(11)
C28 0.102(11) 0.088(10) 0.092(10) -0.012(9) 0.030(9) -0.007(9)
C29 0.095(10) 0.096(10) 0.074(9) 0.004(9) 0.025(8) 0.028(9)
C30 0.119(12) 0.066(10) 0.081(11) -0.023(9) 0.033(10) -0.010(10)
C31 0.036(3) 0.030(3) 0.030(3) -0.002(2) 0.013(2) 0.001(2)
C32 0.040(3) 0.028(3) 0.031(3) 0.001(2) 0.013(2) 0.000(2)
C33 0.034(3) 0.033(3) 0.052(4) 0.004(3) 0.014(3) 0.001(3)
C34 0.047(4) 0.040(4) 0.056(4) 0.014(3) 0.015(3) 0.011(3)
C35 0.059(4) 0.031(3) 0.047(4) 0.007(3) 0.017(3) 0.007(3)
C36 0.048(4) 0.033(3) 0.045(3) 0.001(3) 0.018(3) -0.008(3)
C37 0.041(3) 0.034(3) 0.035(3) -0.002(3) 0.015(3) -0.003(3)
Cl1 0.0292(8) 0.0488(10) 0.0466(9) -0.0030(7) 0.0019(7) -0.0021(7)
O1 0.034(2) 0.033(2) 0.039(2) 0.0078(19) 0.0088(19) -0.0014(19)
O2 0.034(2) 0.027(2) 0.037(2) 0.0040(18) 0.0146(19) 0.0009(18)
Zr1 0.0280(3) 0.0262(3) 0.0268(3) -0.00040(19) 0.0083(2) 0.00025(19)

loop_
_atom_type_symbol
_atom_type_description
_atom_type_scat_dispersion_real
_atom_type_scat_dispersion_imag
_atom_type_scat_source
C C 0.0181 0.0091 'International Tables Vol C Tables 4.2.6.8 and 6.1.1.4'
H H 0.0000 0.0000 'International Tables Vol C Tables 4.2.6.8 and 6.1.1.4'
O O 0.0492 0.0322 'International Tables Vol C Tables 4.2.6.8 and 6.1.1.4'
Zr Zr -0.1862 2.2449 'International Tables Vol C Tables 4.2.6.8 and 6.1.1.4'
Cl Cl 0.3639 0.7018 'International Tables Vol C Tables 4.2.6.8 and 6.1.1.4'

loop_
_geom_angle_atom_site_label_1
_geom_angle_atom_site_label_2
_geom_angle_atom_site_label_3
_geom_angle
_geom_angle_publ_flag
C2 C1 C5 107.5(6) y
C2 C1 C6 125.3(7) y
C5 C1 C6 126.5(7) y
C2 C1 ZR1 74.2(4) y
C5 C1 ZR1 75.4(4) y
C6 C1 ZR1 123.4(5) y
C3 C2 C1 108.5(6) y
C3 C2 C7 125.0(7) y
C1 C2 C7 126.2(7) y
C3 C2 ZR1 74.6(4) y
C1 C2 ZR1 73.7(4) y
C7 C2 ZR1 123.1(5) y
C2 C3 C4 108.0(6) y
C2 C3 C8 124.7(7) y
C4 C3 C8 127.0(6) y
C2 C3 ZR1 73.5(4) y
C4 C3 ZR1 73.5(4) y
C8 C3 ZR1 123.8(5) y
C3 C4 C5 108.0(6) y
C3 C4 C9 125.6(6) y
C5 C4 C9 125.7(7) y
C3 C4 ZR1 74.5(4) y
C5 C4 ZR1 75.1(4) y
C9 C4 ZR1 124.3(5) y
C4 C5 C1 107.9(6) y
C4 C5 C10 124.2(6) y
C1 C5 C10 125.3(6) y
C4 C5 ZR1 72.9(4) y
C1 C5 ZR1 72.5(4) y
C10 C5 ZR1 134.6(4) y
C1 C6 H6A 109.5 ?
C1 C6 H6B 109.5 ?
H6A C6 H6B 109.5 ?
C1 C6 H6C 109.5 ?
H6A C6 H6C 109.5 ?
H6B C6 H6C 109.5 ?
C2 C7 H7A 109.5 ?
C2 C7 H7B 109.5 ?
H7A C7 H7B 109.5 ?
C2 C7 H7C 109.5 ?
H7A C7 H7C 109.5 ?
H7B C7 H7C 109.5 ?
C3 C8 H8A 109.5 ?
C3 C8 H8B 109.5 ?
H8A C8 H8B 109.5 ?
C3 C8 H8C 109.5 ?
H8A C8 H8C 109.5 ?
H8B C8 H8C 109.5 ?
C4 C9 H9A 109.5 ?
C4 C9 H9B 109.5 ?
H9A C9 H9B 109.5 ?
C4 C9 H9C 109.5 ?
H9A C9 H9C 109.5 ?
H9B C9 H9C 109.5 ?
C5 C10 H10A 109.5 ?
C5 C10 H10B 109.5 ?
H10A C10 H10B 109.5 ?
C5 C10 H10C 109.5 ?
H10A C10 H10C 109.5 ?
H10B C10 H10C 109.5 ?
C15 C11 C12 108.0 y
C15 C11 C16 126.0 y
C12 C11 C16 126.0 y
C15 C11 ZR1 72.76(8) y
C12 C11 ZR1 75.81(9) y
C16 C11 ZR1 117.42(8) y
C11 C12 C13 108.0 y
C11 C12 C17 126.0 y
C13 C12 C17 126.0 y
C11 C12 ZR1 72.84(9) y
C13 C12 ZR1 74.01(8) y
C17 C12 ZR1 119.04(8) y
C14 C13 C12 108.0 y
C14 C13 C18 126.0 y
C12 C13 C18 126.0 y
C14 C13 ZR1 72.50(8) y
C12 C13 ZR1 74.81(8) y
C18 C13 ZR1 118.60(8) y
C13 C14 C15 108.0 y
C13 C14 C19 126.0 y
C15 C14 C19 126.0 y
C13 C14 ZR1 75.99(9) y
C15 C14 ZR1 73.36(9) y
C19 C14 ZR1 116.71(8) y
C11 C15 C14 108.0 y
C11 C15 C20 126.0 y
C14 C15 C20 126.0 y
C11 C15 ZR1 75.44(9) y
C14 C15 ZR1 74.72(9) y
C20 C15 ZR1 115.97(9) y
C11 C16 H16A 109.5 ?
C11 C16 H16B 109.5 ?
H16A C16 H16B 109.5 ?
C11 C16 H16C 109.5 ?
H16A C16 H16C 109.5 ?
H16B C16 H16C 109.5 ?
C12 C17 H17A 109.5 ?
C12 C17 H17B 109.5 ?
H17A C17 H17B 109.5 ?
C12 C17 H17C 109.5 ?
H17A C17 H17C 109.5 ?
H17B C17 H17C 109.5 ?
C13 C18 H18A 109.5 ?
C13 C18 H18B 109.5 ?
H18A C18 H18B 109.5 ?
C13 C18 H18C 109.5 ?
H18A C18 H18C 109.5 ?
H18B C18 H18C 109.5 ?
C14 C19 H19A 109.5 ?
C14 C19 H19B 109.5 ?
H19A C19 H19B 109.5 ?
C14 C19 H19C 109.5 ?
H19A C19 H19C 109.5 ?
H19B C19 H19C 109.5 ?
C15 C20 H20A 109.5 ?
C15 C20 H20B 109.5 ?
H20A C20 H20B 109.5 ?
C15 C20 H20C 109.5 ?
H20A C20 H20C 109.5 ?
H20B C20 H20C 109.5 ?
C25 C21 C22 108.0 y
C25 C21 C26 126.0 y
C22 C21 C26 126.0 y
C25 C21 ZR1 71.47(9) y
C22 C21 ZR1 75.22(8) y
C26 C21 ZR1 119.17(8) y
C23 C22 C21 108.0 y
C23 C22 C27 126.0 y
C21 C22 C27 126.0 y
C23 C22 ZR1 72.02(8) y
C21 C22 ZR1 73.92(8) y
C27 C22 ZR1 119.88(8) y
C22 C23 C24 108.0 y
C22 C23 C28 126.0 y
C24 C23 C28 126.0 y
C22 C23 ZR1 76.87(9) y
C24 C23 ZR1 71.88(9) y
C28 C23 ZR1 117.25(8) y
C25 C24 C23 108.0 y
C25 C24 C29 126.0 y
C23 C24 C29 126.0 y
C25 C24 ZR1 75.10(9) y
C23 C24 ZR1 76.27(9) y
C29 C24 ZR1 114.87(9) y
C24 C25 C21 108.0 y
C24 C25 C30 126.0 y
C21 C25 C30 126.0 y
C24 C25 ZR1 72.86(8) y
C21 C25 ZR1 77.17(9) y
C30 C25 ZR1 116.08(8) y
C21 C26 H26A 109.5 ?
C21 C26 H26B 109.5 ?
H26A C26 H26B 109.5 ?
C21 C26 H26C 109.5 ?
H26A C26 H26C 109.5 ?
H26B C26 H26C 109.5 ?
C22 C27 H27A 109.5 ?
C22 C27 H27B 109.5 ?
H27A C27 H27B 109.5 ?
C22 C27 H27C 109.5 ?
H27A C27 H27C 109.5 ?
H27B C27 H27C 109.5 ?
C23 C28 H28A 109.5 ?
C23 C28 H28B 109.5 ?
H28A C28 H28B 109.5 ?
C23 C28 H28C 109.5 ?
H28A C28 H28C 109.5 ?
H28B C28 H28C 109.5 ?
C24 C29 H29A 109.5 ?
C24 C29 H29B 109.5 ?
H29A C29 H29B 109.5 ?
C24 C29 H29C 109.5 ?
H29A C29 H29C 109.5 ?
H29B C29 H29C 109.5 ?
C25 C30 H30A 109.5 ?
C25 C30 H30B 109.5 ?
H30A C30 H30B 109.5 ?
C25 C30 H30C 109.5 ?
H30A C30 H30C 109.5 ?
H30B C30 H30C 109.5 ?
O1 C31 O2 117.9(6) y
O1 C31 C32 120.9(6) y
O2 C31 C32 121.2(6) y
O1 C31 ZR1 58.0(3) y
O2 C31 ZR1 59.9(3) y
C32 C31 ZR1 178.0(5) y
C37 C32 C33 120.5(6) y
C37 C32 C31 119.8(6) y
C33 C32 C31 119.7(6) y
C34 C33 C32 119.6(7) y
C34 C33 H33 120.2 ?
C32 C33 H33 120.2 ?
C35 C34 C33 119.6(7) y
C35 C34 H34 120.2 ?
C33 C34 H34 120.2 ?
C36 C35 C34 121.3(7) y
C36 C35 H35 119.3 ?
C34 C35 H35 119.3 ?
C35 C36 C37 119.6(7) y
C35 C36 H36 120.2 ?
C37 C36 H36 120.2 ?
C32 C37 C36 119.4(7) y
C32 C37 H37 120.3 ?
C36 C37 H37 120.3 ?
C31 O1 ZR1 93.6(4) y
C31 O2 ZR1 91.6(4) y
O1 ZR1 O2 56.86(16) y
O1 ZR1 CL1 77.17(12) y
O2 ZR1 CL1 134.03(12) y
O1 ZR1 C1 110.15(19) y
O2 ZR1 C1 73.36(19) y
CL1 ZR1 C1 128.66(15) y
O1 ZR1 C2 84.77(19) y
O2 ZR1 C2 72.89(19) y
CL1 ZR1 C2 104.98(15) y
C1 ZR1 C2 32.2(2) y
O1 ZR1 C4 123.22(19) y
O2 ZR1 C4 123.86(18) y
CL1 ZR1 C4 79.45(15) y
C1 ZR1 C4 53.4(2) y
C2 ZR1 C4 53.1(2) y
O1 ZR1 C24 99.64(15) y
O2 ZR1 C24 73.68(14) y
CL1 ZR1 C24 118.46(10) y
C1 ZR1 C24 110.38(17) y
C2 ZR1 C24 136.30(17) y
C4 ZR1 C24 136.85(18) y
O1 ZR1 C3 92.0(2) y
O2 ZR1 C3 102.86(19) y
CL1 ZR1 C3 76.38(15) y
C1 ZR1 C3 53.2(2) y
C2 ZR1 C3 31.9(2) y
C4 ZR1 C3 32.0(2) y
C24 ZR1 C3 162.80(17) y
O1 ZR1 C15 114.32(15) y
O2 ZR1 C15 120.22(14) y
CL1 ZR1 C15 76.87(10) y
C1 ZR1 C15 132.95(18) y
C2 ZR1 C15 160.46(17) y
C4 ZR1 C15 109.40(17) y
C24 ZR1 C15 48.12(6) y
C3 ZR1 C15 136.68(17) y
O1 ZR1 C5 137.58(19) y
O2 ZR1 C5 104.05(19) y
CL1 ZR1 C5 110.31(16) y
C1 ZR1 C5 32.1(2) y
C2 ZR1 C5 52.8(2) y
C4 ZR1 C5 32.0(2) y
C24 ZR1 C5 111.09(17) y
C3 ZR1 C5 52.7(2) y
C15 ZR1 C5 107.96(17) y
O1 ZR1 C25 81.91(15) y
O2 ZR1 C25 85.56(14) y
CL1 ZR1 C25 88.59(10) y
C1 ZR1 C25 142.09(17) y
C2 ZR1 C25 158.37(17) y
C4 ZR1 C25 147.94(17) y
C24 ZR1 C25 32.0 y
C3 ZR1 C25 164.73(17) y
C15 ZR1 C25 38.6 y
C5 ZR1 C25 138.07(17) y
O1 ZR1 C14 85.90(15) y
O2 ZR1 C14 93.16(14) y
CL1 ZR1 C14 83.14(10) y
C1 ZR1 C14 146.10(17) y
C2 ZR1 C14 165.91(17) y
C4 ZR1 C14 140.86(17) y
C24 ZR1 C14 35.9 y
C3 ZR1 C14 159.35(17) y
C15 ZR1 C14 31.9 y
C5 ZR1 C14 135.67(17) y
C25 ZR1 C14 7.6 y

loop_
_geom_bond_atom_site_label_1
_geom_bond_atom_site_label_2
_geom_bond_distance
_geom_bond_publ_flag
C1 C2 1.412(9) y
C1 C5 1.418(9) y
C1 C6 1.502(9) y
C1 Zr1 2.544(6) y
C2 C3 1.407(9) y
C2 C7 1.500(10) y
C2 Zr1 2.551(6) y
C3 C4 1.412(9) y
C3 C8 1.492(9) y
C3 Zr1 2.564(6) y
C4 C5 1.413(9) y
C4 C9 1.509(9) y
C4 Zr1 2.552(6) y
C5 C10 1.473(8) y
C5 Zr1 2.581(6) y
C6 H6a 0.9800 ?
C6 H6b 0.9800 ?
C6 H6c 0.9800 ?
C7 H7a 0.9800 ?
C7 H7b 0.9800 ?
C7 H7c 0.9800 ?
C8 H8a 0.9800 ?
C8 H8b 0.9800 ?
C8 H8c 0.9800 ?
C9 H9a 0.9800 ?
C9 H9b 0.9800 ?
C9 H9c 0.9800 ?
C10 H10a 0.9800 ?
C10 H10b 0.9800 ?
C10 H10c 0.9800 ?
C11 C15 1.4200 y
C11 C12 1.4200 y
C11 C16 1.5095 y
C11 Zr1 2.608(3) y
C12 C13 1.4200 y
C12 C17 1.5094 y
C12 Zr1 2.647(3) y
C13 C14 1.4200 y
C13 C18 1.5094 y
C13 Zr1 2.636(3) y
C14 C15 1.4200 y
C14 C19 1.5094 y
C14 Zr1 2.591(3) y
C15 C20 1.5094 y
C15 Zr1 2.574(3) y
C16 H16a 0.9800 ?
C16 H16b 0.9800 ?
C16 H16c 0.9800 ?
C17 H17a 0.9800 ?
C17 H17b 0.9800 ?
C17 H17c 0.9800 ?
C18 H18a 0.9800 ?
C18 H18b 0.9800 ?
C18 H18c 0.9800 ?
C19 H19a 0.9800 ?
C19 H19b 0.9800 ?
C19 H19c 0.9800 ?
C20 H20a 0.9800 ?
C20 H20b 0.9800 ?
C20 H20c 0.9800 ?
C21 C25 1.4200 y
C21 C22 1.4200 y
C21 C26 1.5094 y
C21 Zr1 2.660(3) y
C22 C23 1.4200 y
C22 C27 1.5095 y
C22 Zr1 2.677(3) y
C23 C24 1.4200 y
C23 C28 1.5094 y
C23 Zr1 2.614(3) y
C24 C25 1.4200 y
C24 C29 1.5094 y
C24 Zr1 2.558(3) y
C25 C30 1.5095 y
C25 Zr1 2.587(3) y
C26 H26a 0.9800 ?
C26 H26b 0.9800 ?
C26 H26c 0.9800 ?
C27 H27a 0.9800 ?
C27 H27b 0.9800 ?
C27 H27c 0.9800 ?
C28 H28a 0.9800 ?
C28 H28b 0.9800 ?
C28 H28c 0.9800 ?
C29 H29a 0.9800 ?
C29 H29b 0.9800 ?
C29 H29c 0.9800 ?
C30 H30a 0.9800 ?
C30 H30b 0.9800 ?
C30 H30c 0.9800 ?
C31 O1 1.265(8) y
C31 O2 1.268(8) y
C31 C32 1.491(9) y
C31 Zr1 2.657(6) y
C32 C37 1.373(9) y
C32 C33 1.398(9) y
C33 C34 1.373(10) y
C33 H33 0.9500 ?
C34 C35 1.373(11) y
C34 H34 0.9500 ?
C35 C36 1.370(11) y
C35 H35 0.9500 ?
C36 C37 1.394(10) y
C36 H36 0.9500 ?
C37 H37 0.9500 ?
Cl1 Zr1 2.4954(17) y
O1 Zr1 2.257(4) y
O2 Zr1 2.300(4) y
